data_4080155
loop_
_publ_author_name
'Huo, Ping'
'Liu, Wanyun'
'He, Xiaohui'
'Wang, Hongming'
'Chen, Yiwang'

_publ_section_title
;
 Nickel(II) Complexes with Three-Dimensional Geometry \a-Diimine Ligands:
 Synthesis and Catalytic Activity toward Copolymerization of Norbornene
;
_journal_issue 8
_journal_name_full Organometallics
_journal_page_first 2291
_journal_paper_doi 10.1021/om300883h
_journal_volume 32
_journal_year 2013
_chemical_formula_moiety 'C40 H44 N2'
_chemical_formula_sum 'C40 H44 N2'
_chemical_formula_weight 552.77
_chemical_name_systematic
; 
 ? 
;
_space_group_IT_number 14
_symmetry_cell_setting monoclinic
_symmetry_space_group_name_Hall '-P 2ybc'
_symmetry_space_group_name_H-M 'P 1 21/c 1'
_atom_sites_solution_hydrogens geom
_atom_sites_solution_primary direct
_atom_sites_solution_secondary difmap
_audit_creation_method SHELXL-97
_cell_angle_alpha 90.00
_cell_angle_beta 109.85(1)
_cell_angle_gamma 90.00
_cell_formula_units_Z 4
_cell_length_a 10.5237(18)
_cell_length_b 21.689(4)
_cell_length_c 15.496(3)
_cell_measurement_reflns_used 5846
_cell_measurement_temperature 296(2)
_cell_measurement_theta_max 22.29
_cell_measurement_theta_min 2.26
_cell_volume 3326.8(11)
_computing_cell_refinement 'Bruker SAINT'
_computing_data_collection 'Bruker APEX2'
_computing_data_reduction 'Bruker SAINT'
_computing_molecular_graphics 'Bruker SHELXTL'
_computing_publication_material 'Bruker SHELXTL'
_computing_structure_refinement 'SHELXL-97 (Sheldrick, 2008)'
_computing_structure_solution 'SHELXS-97 (Sheldrick, 2008)'
_diffrn_ambient_temperature 296(2)
_diffrn_measured_fraction_theta_full 0.999
_diffrn_measured_fraction_theta_max 0.999
_diffrn_measurement_device_type 'Bruker APEX-II CCD'
_diffrn_measurement_method '\f and \w scans'
_diffrn_radiation_monochromator graphite
_diffrn_radiation_source 'fine-focus sealed tube'
_diffrn_radiation_type MoK\a
_diffrn_radiation_wavelength 0.71073
_diffrn_reflns_av_R_equivalents 0.0328
_diffrn_reflns_av_sigmaI/netI 0.0272
_diffrn_reflns_limit_h_max 12
_diffrn_reflns_limit_h_min -11
_diffrn_reflns_limit_k_max 26
_diffrn_reflns_limit_k_min -26
_diffrn_reflns_limit_l_max 18
_diffrn_reflns_limit_l_min -18
_diffrn_reflns_number 25386
_diffrn_reflns_theta_full 25.50
_diffrn_reflns_theta_max 25.50
_diffrn_reflns_theta_min 2.26
_exptl_absorpt_coefficient_mu 0.063
_exptl_absorpt_correction_T_max 0.9887
_exptl_absorpt_correction_T_min 0.9825
_exptl_absorpt_correction_type multi-scan
_exptl_absorpt_process_details sadabs
_exptl_crystal_colour yellow
_exptl_crystal_density_diffrn 1.104
_exptl_crystal_density_method 'not measured'
_exptl_crystal_description block
_exptl_crystal_F_000 1192
_exptl_crystal_size_max 0.28
_exptl_crystal_size_mid 0.19
_exptl_crystal_size_min 0.18
_refine_diff_density_max 0.140
_refine_diff_density_min -0.153
_refine_diff_density_rms 0.031
_refine_ls_extinction_method none
_refine_ls_goodness_of_fit_ref 1.021
_refine_ls_hydrogen_treatment constr
_refine_ls_matrix_type full
_refine_ls_number_parameters 387
_refine_ls_number_reflns 6181
_refine_ls_number_restraints 0
_refine_ls_restrained_S_all 1.021
_refine_ls_R_factor_all 0.0704
_refine_ls_R_factor_gt 0.0441
_refine_ls_shift/su_max 0.000
_refine_ls_shift/su_mean 0.000
_refine_ls_structure_factor_coef Fsqd
_refine_ls_weighting_details 'calc w=1/[\s^2^(Fo^2^)+(0.0528P)^2^+0.5615P] where P=(Fo^2^+2Fc^2^)/3'
_refine_ls_weighting_scheme calc
_refine_ls_wR_factor_gt 0.1049
_refine_ls_wR_factor_ref 0.1208
_reflns_number_gt 4294
_reflns_number_total 6181
_reflns_threshold_expression >2sigma(I)
_cod_data_source_file om300883h_si_002.cif
_cod_data_source_block L2
_cod_depositor_comments
;
The following automatic conversions were performed:

'_symmetry_cell_setting' value 'Monoclinic' changed to 'monoclinic'
according to /home/saulius/struct/CIF-dictionaries/cif_core.dic
dictionary named 'cif_core.dic' version 2.4.2 from 2011-04-26.

Automatic conversion script
Id: cif_fix_values 1891 2012-01-12 08:04:46Z andrius 
;
_cod_original_cell_volume 3326.8(10)
_cod_original_sg_symbol_H-M P2(1)/c
_cod_database_code 4080155

loop_
_symmetry_equiv_pos_as_xyz
'x, y, z'
'-x, y+1/2, -z+1/2'
'-x, -y, -z'
'x, -y-1/2, z-1/2'

loop_
_atom_site_label
_atom_site_type_symbol
_atom_site_fract_x
_atom_site_fract_y
_atom_site_fract_z
_atom_site_U_iso_or_equiv
_atom_site_adp_type
_atom_site_occupancy
_atom_site_symmetry_multiplicity
_atom_site_calc_flag
_atom_site_refinement_flags
C1 C 0.33597(18) 0.07472(8) 0.41848(12) 0.0608(5) Uani 1 1 d .
H4 H 0.3434 0.0356 0.4442 0.073 Uiso 1 1 calc R
C2 C 0.4004(2) 0.08866(11) 0.35644(14) 0.0759(6) Uani 1 1 d .
H3 H 0.4520 0.0587 0.3407 0.091 Uiso 1 1 calc R
C3 C 0.3888(2) 0.14629(12) 0.31809(13) 0.0761(6) Uani 1 1 d .
H2 H 0.4317 0.1549 0.2759 0.091 Uiso 1 1 calc R
C4 C 0.31424(19) 0.19185(9) 0.34131(11) 0.0626(5) Uani 1 1 d .
H1 H 0.3073 0.2309 0.3155 0.075 Uiso 1 1 calc R
C5 C 0.25001(16) 0.17838(7) 0.40361(10) 0.0483(4) Uani 1 1 d .
C6 C 0.26055(16) 0.11973(7) 0.44162(10) 0.0468(4) Uani 1 1 d .
C7 C 0.18338(15) 0.11205(7) 0.50790(10) 0.0442(4) Uani 1 1 d .
H10 H 0.1901 0.0702 0.5330 0.053 Uiso 1 1 calc R
C8 C 0.03879(16) 0.13140(7) 0.45711(10) 0.0490(4) Uani 1 1 d .
C9 C 0.02779(16) 0.18972(8) 0.41831(10) 0.0500(4) Uani 1 1 d .
C10 C 0.16212(16) 0.22168(7) 0.43628(10) 0.0464(4) Uani 1 1 d .
H7 H 0.1527 0.2625 0.4076 0.056 Uiso 1 1 calc R
C11 C -0.07589(19) 0.09711(9) 0.44738(13) 0.0678(5) Uani 1 1 d .
H11 H -0.0692 0.0580 0.4732 0.081 Uiso 1 1 calc R
C12 C -0.2008(2) 0.12182(13) 0.39864(16) 0.0895(7) Uani 1 1 d .
H12 H -0.2786 0.0992 0.3920 0.107 Uiso 1 1 calc R
C13 C -0.2113(2) 0.17920(13) 0.36010(15) 0.0891(7) Uani 1 1 d .
H13 H -0.2961 0.1950 0.3273 0.107 Uiso 1 1 calc R
C14 C -0.09753(19) 0.21372(10) 0.36943(12) 0.0702(5) Uani 1 1 d .
H14 H -0.1050 0.2527 0.3431 0.084 Uiso 1 1 calc R
C15 C 0.24208(14) 0.16090(6) 0.58206(9) 0.0365(3) Uani 1 1 d .
C16 C 0.22476(14) 0.22450(6) 0.54124(9) 0.0375(3) Uani 1 1 d .
C17 C 0.32679(15) 0.09471(6) 0.70892(9) 0.0391(3) Uani 1 1 d .
C18 C 0.22093(16) 0.06214(7) 0.72379(10) 0.0444(4) Uani 1 1 d .
C19 C 0.2528(2) 0.00599(7) 0.76971(12) 0.0596(5) Uani 1 1 d .
H21 H 0.1844 -0.0172 0.7793 0.071 Uiso 1 1 calc R
C20 C 0.3823(2) -0.01575(8) 0.80090(13) 0.0679(5) Uani 1 1 d .
H20 H 0.4009 -0.0537 0.8304 0.081 Uiso 1 1 calc R
C21 C 0.48478(19) 0.01802(8) 0.78899(11) 0.0600(5) Uani 1 1 d .
H19 H 0.5727 0.0030 0.8120 0.072 Uiso 1 1 calc R
C22 C 0.46074(16) 0.07418(7) 0.74338(10) 0.0467(4) Uani 1 1 d .
C23 C 0.25396(16) 0.33190(7) 0.55843(10) 0.0462(4) Uani 1 1 d .
C24 C 0.15824(19) 0.37187(7) 0.57248(11) 0.0581(5) Uani 1 1 d .
C25 C 0.1578(2) 0.43239(9) 0.54259(14) 0.0811(7) Uani 1 1 d .
H31 H 0.0944 0.4600 0.5497 0.097 Uiso 1 1 calc R
C26 C 0.2490(3) 0.45233(9) 0.50276(15) 0.0904(8) Uani 1 1 d .
H32 H 0.2453 0.4928 0.4823 0.108 Uiso 1 1 calc R
C27 C 0.3447(2) 0.41316(9) 0.49307(13) 0.0768(6) Uani 1 1 d .
H33 H 0.4067 0.4277 0.4671 0.092 Uiso 1 1 calc R
C28 C 0.35153(18) 0.35182(7) 0.52126(10) 0.0541(4) Uani 1 1 d .
C29 C 0.08073(16) 0.08932(7) 0.69663(11) 0.0510(4) Uani 1 1 d .
H23 H 0.0616 0.1082 0.6361 0.061 Uiso 1 1 calc R
C30 C -0.0304(2) 0.04226(9) 0.68803(17) 0.0855(7) Uani 1 1 d .
H24A H -0.0207 0.0082 0.6512 0.128 Uiso 1 1 calc R
H24B H -0.1170 0.0613 0.6596 0.128 Uiso 1 1 calc R
H24C H -0.0236 0.0276 0.7479 0.128 Uiso 1 1 calc R
C31 C 0.0757(2) 0.14074(9) 0.76285(14) 0.0744(6) Uani 1 1 d .
H25A H 0.0900 0.1236 0.8225 0.112 Uiso 1 1 calc R
H25B H -0.0111 0.1605 0.7409 0.112 Uiso 1 1 calc R
H25C H 0.1449 0.1705 0.7667 0.112 Uiso 1 1 calc R
C32 C 0.57340(17) 0.11335(8) 0.73250(12) 0.0588(5) Uani 1 1 d .
H26 H 0.5503 0.1565 0.7388 0.071 Uiso 1 1 calc R
C33 C 0.5860(2) 0.10652(10) 0.63828(14) 0.0780(6) Uani 1 1 d .
H28A H 0.6055 0.0643 0.6288 0.117 Uiso 1 1 calc R
H28B H 0.6578 0.1324 0.6343 0.117 Uiso 1 1 calc R
H28C H 0.5027 0.1185 0.5922 0.117 Uiso 1 1 calc R
C34 C 0.7103(2) 0.10116(13) 0.80589(15) 0.0961(8) Uani 1 1 d .
H27A H 0.7012 0.1026 0.8654 0.144 Uiso 1 1 calc R
H27B H 0.7737 0.1320 0.8021 0.144 Uiso 1 1 calc R
H27C H 0.7423 0.0612 0.7963 0.144 Uiso 1 1 calc R
C35 C 0.06118(19) 0.34922(9) 0.61832(13) 0.0700(5) Uani 1 1 d .
H38 H 0.1056 0.3148 0.6581 0.084 Uiso 1 1 calc R
C36 C 0.0283(3) 0.39730(11) 0.67951(16) 0.1042(9) Uani 1 1 d .
H40A H -0.0203 0.4309 0.6424 0.156 Uiso 1 1 calc R
H40B H 0.1107 0.4125 0.7234 0.156 Uiso 1 1 calc R
H40C H -0.0261 0.3788 0.7112 0.156 Uiso 1 1 calc R
C37 C -0.0673(2) 0.32408(16) 0.54989(19) 0.1318(12) Uani 1 1 d .
H39A H -0.1120 0.3560 0.5076 0.198 Uiso 1 1 calc R
H39B H -0.1256 0.3097 0.5817 0.198 Uiso 1 1 calc R
H39C H -0.0459 0.2905 0.5168 0.198 Uiso 1 1 calc R
C38 C 0.46258(18) 0.30890(8) 0.51704(11) 0.0597(5) Uani 1 1 d .
H35 H 0.4201 0.2689 0.4956 0.072 Uiso 1 1 calc R
C39 C 0.5327(3) 0.32861(13) 0.45040(17) 0.1061(8) Uani 1 1 d .
H37A H 0.5797 0.3667 0.4708 0.159 Uiso 1 1 calc R
H37B H 0.4667 0.3341 0.3905 0.159 Uiso 1 1 calc R
H37C H 0.5961 0.2974 0.4479 0.159 Uiso 1 1 calc R
C40 C 0.5658(2) 0.29834(9) 0.61246(14) 0.0767(6) Uani 1 1 d .
H36A H 0.6126 0.3362 0.6350 0.115 Uiso 1 1 calc R
H36B H 0.6294 0.2675 0.6092 0.115 Uiso 1 1 calc R
H36C H 0.5202 0.2847 0.6532 0.115 Uiso 1 1 calc R
N1 N 0.30405(11) 0.15385(5) 0.66719(8) 0.0385(3) Uani 1 1 d .
N2 N 0.26052(12) 0.27091(5) 0.59310(8) 0.0407(3) Uani 1 1 d .

loop_
_atom_site_aniso_label
_atom_site_aniso_U_11
_atom_site_aniso_U_22
_atom_site_aniso_U_33
_atom_site_aniso_U_23
_atom_site_aniso_U_13
_atom_site_aniso_U_12
C1 0.0639(11) 0.0626(11) 0.0561(10) -0.0165(8) 0.0206(9) 0.0055(9)
C2 0.0664(13) 0.0984(16) 0.0692(13) -0.0286(12) 0.0313(11) 0.0049(12)
C3 0.0679(13) 0.1156(18) 0.0553(11) -0.0220(12) 0.0344(10) -0.0164(13)
C4 0.0670(12) 0.0804(13) 0.0419(9) -0.0064(9) 0.0204(9) -0.0157(10)
C5 0.0509(10) 0.0570(10) 0.0352(8) -0.0066(7) 0.0125(7) -0.0044(8)
C6 0.0485(9) 0.0515(9) 0.0393(8) -0.0103(7) 0.0136(7) -0.0011(7)
C7 0.0508(10) 0.0384(8) 0.0442(8) -0.0036(6) 0.0172(7) -0.0018(7)
C8 0.0466(10) 0.0552(10) 0.0430(8) -0.0130(7) 0.0123(7) -0.0055(8)
C9 0.0482(10) 0.0578(10) 0.0384(8) -0.0078(7) 0.0074(7) 0.0018(8)
C10 0.0531(10) 0.0448(8) 0.0383(8) 0.0021(7) 0.0116(7) 0.0012(7)
C11 0.0587(12) 0.0755(12) 0.0651(12) -0.0179(10) 0.0159(10) -0.0197(10)
C12 0.0496(13) 0.123(2) 0.0867(16) -0.0277(15) 0.0108(11) -0.0252(13)
C13 0.0496(13) 0.122(2) 0.0755(14) -0.0181(14) -0.0050(10) 0.0059(13)
C14 0.0591(12) 0.0840(13) 0.0521(11) -0.0091(9) -0.0011(9) 0.0097(11)
C15 0.0347(8) 0.0382(8) 0.0394(8) -0.0010(6) 0.0161(6) 0.0012(6)
C16 0.0352(8) 0.0406(8) 0.0374(8) -0.0003(6) 0.0134(6) 0.0030(6)
C17 0.0472(9) 0.0350(7) 0.0359(7) -0.0015(6) 0.0152(7) 0.0038(7)
C18 0.0558(10) 0.0383(8) 0.0430(8) -0.0010(6) 0.0221(7) -0.0025(7)
C19 0.0799(13) 0.0438(9) 0.0606(11) 0.0053(8) 0.0312(10) -0.0053(9)
C20 0.0946(16) 0.0431(10) 0.0625(11) 0.0117(8) 0.0224(11) 0.0121(10)
C21 0.0665(12) 0.0549(10) 0.0515(10) 0.0011(8) 0.0109(9) 0.0220(9)
C22 0.0501(10) 0.0468(9) 0.0416(8) -0.0047(7) 0.0134(7) 0.0084(7)
C23 0.0571(10) 0.0367(8) 0.0351(8) 0.0004(6) 0.0031(7) 0.0031(7)
C24 0.0696(12) 0.0449(9) 0.0453(9) -0.0054(7) 0.0007(8) 0.0144(9)
C25 0.1042(17) 0.0481(11) 0.0684(13) -0.0016(10) -0.0004(12) 0.0244(11)
C26 0.134(2) 0.0409(11) 0.0738(14) 0.0109(10) 0.0061(14) 0.0017(13)
C27 0.0991(16) 0.0572(12) 0.0598(12) 0.0098(9) 0.0084(11) -0.0185(12)
C28 0.0658(11) 0.0468(9) 0.0410(9) 0.0025(7) 0.0068(8) -0.0093(8)
C29 0.0505(10) 0.0510(9) 0.0578(10) -0.0003(8) 0.0268(8) -0.0048(8)
C30 0.0678(13) 0.0755(14) 0.1260(19) -0.0057(13) 0.0494(13) -0.0160(11)
C31 0.0706(13) 0.0745(13) 0.0845(14) -0.0125(11) 0.0347(11) 0.0097(10)
C32 0.0446(10) 0.0654(11) 0.0671(11) -0.0068(9) 0.0197(9) 0.0062(8)
C33 0.0612(12) 0.1038(16) 0.0717(13) 0.0072(11) 0.0262(10) -0.0018(11)
C34 0.0540(13) 0.156(2) 0.0737(14) -0.0176(14) 0.0157(11) -0.0004(13)
C35 0.0656(12) 0.0721(12) 0.0656(12) -0.0106(10) 0.0136(10) 0.0255(10)
C36 0.122(2) 0.1057(18) 0.0819(15) -0.0155(13) 0.0307(14) 0.0521(16)
C37 0.0758(17) 0.206(3) 0.111(2) -0.067(2) 0.0283(16) -0.0145(19)
C38 0.0625(11) 0.0633(11) 0.0550(10) -0.0010(8) 0.0222(9) -0.0145(9)
C39 0.0953(18) 0.137(2) 0.1009(18) 0.0277(16) 0.0527(15) -0.0138(16)
C40 0.0705(13) 0.0752(13) 0.0744(13) -0.0008(10) 0.0113(10) 0.0024(11)
N1 0.0385(7) 0.0373(6) 0.0412(7) 0.0009(5) 0.0154(6) 0.0009(5)
N2 0.0439(7) 0.0371(6) 0.0401(7) 0.0006(5) 0.0129(5) 0.0045(5)

loop_
_atom_type_symbol
_atom_type_description
_atom_type_scat_dispersion_real
_atom_type_scat_dispersion_imag
_atom_type_scat_source
C C 0.0033 0.0016 'International Tables Vol C Tables 4.2.6.8 and 6.1.1.4'
H H 0.0000 0.0000 'International Tables Vol C Tables 4.2.6.8 and 6.1.1.4'
N N 0.0061 0.0033 'International Tables Vol C Tables 4.2.6.8 and 6.1.1.4'

loop_
_geom_angle_atom_site_label_1
_geom_angle_atom_site_label_2
_geom_angle_atom_site_label_3
_geom_angle
C6 C1 C2 119.10(18)
C6 C1 H4 120.5
C2 C1 H4 120.5
C3 C2 C1 120.46(19)
C3 C2 H3 119.8
C1 C2 H3 119.8
C2 C3 C4 120.88(18)
C2 C3 H2 119.6
C4 C3 H2 119.6
C3 C4 C5 119.01(18)
C3 C4 H1 120.5
C5 C4 H1 120.5
C4 C5 C6 120.05(16)
C4 C5 C10 126.72(16)
C6 C5 C10 113.21(14)
C1 C6 C5 120.48(15)
C1 C6 C7 125.77(15)
C5 C6 C7 113.74(13)
C8 C7 C6 106.94(12)
C8 C7 C15 106.04(12)
C6 C7 C15 105.04(12)
C8 C7 H10 112.7
C6 C7 H10 112.7
C15 C7 H10 112.7
C11 C8 C9 120.13(16)
C11 C8 C7 126.38(16)
C9 C8 C7 113.48(14)
C14 C9 C8 120.32(17)
C14 C9 C10 125.95(16)
C8 C9 C10 113.73(14)
C9 C10 C5 106.97(13)
C9 C10 C16 104.57(12)
C5 C10 C16 106.65(12)
C9 C10 H7 112.7
C5 C10 H7 112.7
C16 C10 H7 112.7
C8 C11 C12 118.9(2)
C8 C11 H11 120.5
C12 C11 H11 120.5
C13 C12 C11 120.8(2)
C13 C12 H12 119.6
C11 C12 H12 119.6
C12 C13 C14 120.7(2)
C12 C13 H13 119.7
C14 C13 H13 119.7
C13 C14 C9 119.1(2)
C13 C14 H14 120.4
C9 C14 H14 120.4
N1 C15 C16 119.68(12)
N1 C15 C7 129.21(13)
C16 C15 C7 111.04(12)
N2 C16 C15 119.77(12)
N2 C16 C10 129.34(13)
C15 C16 C10 110.89(12)
C22 C17 C18 122.02(13)
C22 C17 N1 116.96(13)
C18 C17 N1 120.63(13)
C19 C18 C17 117.23(15)
C19 C18 C29 121.78(15)
C17 C18 C29 120.86(13)
C20 C19 C18 121.38(17)
C20 C19 H21 119.3
C18 C19 H21 119.3
C19 C20 C21 120.35(16)
C19 C20 H20 119.8
C21 C20 H20 119.8
C20 C21 C22 121.56(17)
C20 C21 H19 119.2
C22 C21 H19 119.2
C21 C22 C17 117.34(16)
C21 C22 C32 122.35(15)
C17 C22 C32 120.29(14)
C24 C23 C28 122.50(15)
C24 C23 N2 117.56(15)
C28 C23 N2 119.54(14)
C25 C24 C23 116.97(19)
C25 C24 C35 122.47(18)
C23 C24 C35 120.56(15)
C26 C25 C24 121.5(2)
C26 C25 H31 119.3
C24 C25 H31 119.3
C27 C26 C25 120.50(19)
C27 C26 H32 119.7
C25 C26 H32 119.7
C26 C27 C28 121.4(2)
C26 C27 H33 119.3
C28 C27 H33 119.3
C27 C28 C23 117.06(18)
C27 C28 C38 122.13(18)
C23 C28 C38 120.74(14)
C18 C29 C30 114.28(14)
C18 C29 C31 110.57(14)
C30 C29 C31 110.28(15)
C18 C29 H23 107.1
C30 C29 H23 107.1
C31 C29 H23 107.1
C29 C30 H24A 109.5
C29 C30 H24B 109.5
H24A C30 H24B 109.5
C29 C30 H24C 109.5
H24A C30 H24C 109.5
H24B C30 H24C 109.5
C29 C31 H25A 109.5
C29 C31 H25B 109.5
H25A C31 H25B 109.5
C29 C31 H25C 109.5
H25A C31 H25C 109.5
H25B C31 H25C 109.5
C22 C32 C33 112.34(15)
C22 C32 C34 113.40(16)
C33 C32 C34 109.34(16)
C22 C32 H26 107.1
C33 C32 H26 107.1
C34 C32 H26 107.1
C32 C33 H28A 109.5
C32 C33 H28B 109.5
H28A C33 H28B 109.5
C32 C33 H28C 109.5
H28A C33 H28C 109.5
H28B C33 H28C 109.5
C32 C34 H27A 109.5
C32 C34 H27B 109.5
H27A C34 H27B 109.5
C32 C34 H27C 109.5
H27A C34 H27C 109.5
H27B C34 H27C 109.5
C37 C35 C24 112.00(18)
C37 C35 C36 110.23(19)
C24 C35 C36 113.70(18)
C37 C35 H38 106.8
C24 C35 H38 106.8
C36 C35 H38 106.8
C35 C36 H40A 109.5
C35 C36 H40B 109.5
H40A C36 H40B 109.5
C35 C36 H40C 109.5
H40A C36 H40C 109.5
H40B C36 H40C 109.5
C35 C37 H39A 109.5
C35 C37 H39B 109.5
H39A C37 H39B 109.5
C35 C37 H39C 109.5
H39A C37 H39C 109.5
H39B C37 H39C 109.5
C28 C38 C39 114.62(17)
C28 C38 C40 110.89(15)
C39 C38 C40 110.52(17)
C28 C38 H35 106.8
C39 C38 H35 106.8
C40 C38 H35 106.8
C38 C39 H37A 109.5
C38 C39 H37B 109.5
H37A C39 H37B 109.5
C38 C39 H37C 109.5
H37A C39 H37C 109.5
H37B C39 H37C 109.5
C38 C40 H36A 109.5
C38 C40 H36B 109.5
H36A C40 H36B 109.5
C38 C40 H36C 109.5
H36A C40 H36C 109.5
H36B C40 H36C 109.5
C15 N1 C17 122.07(12)
C16 N2 C23 122.40(12)

loop_
_geom_bond_atom_site_label_1
_geom_bond_atom_site_label_2
_geom_bond_distance
C1 C6 1.380(2)
C1 C2 1.385(3)
C1 H4 0.9300
C2 C3 1.371(3)
C2 H3 0.9300
C3 C4 1.383(3)
C3 H2 0.9300
C4 C5 1.385(2)
C4 H1 0.9300
C5 C6 1.390(2)
C5 C10 1.520(2)
C6 C7 1.519(2)
C7 C8 1.516(2)
C7 C15 1.5305(19)
C7 H10 0.9800
C8 C11 1.382(2)
C8 C9 1.388(2)
C9 C14 1.380(2)
C9 C10 1.513(2)
C10 C16 1.535(2)
C10 H7 0.9800
C11 C12 1.383(3)
C11 H11 0.9300
C12 C13 1.369(3)
C12 H12 0.9300
C13 C14 1.377(3)
C13 H13 0.9300
C14 H14 0.9300
C15 N1 1.2667(17)
C15 C16 1.5027(19)
C16 N2 1.2631(17)
C17 C22 1.400(2)
C17 C18 1.403(2)
C17 N1 1.4197(17)
C18 C19 1.393(2)
C18 C29 1.510(2)
C19 C20 1.366(3)
C19 H21 0.9300
C20 C21 1.367(3)
C20 H20 0.9300
C21 C22 1.388(2)
C21 H19 0.9300
C22 C32 1.514(2)
C23 C24 1.401(2)
C23 C28 1.405(2)
C23 N2 1.4204(18)
C24 C25 1.391(3)
C24 C35 1.511(3)
C25 C26 1.375(3)
C25 H31 0.9300
C26 C27 1.365(3)
C26 H32 0.9300
C27 C28 1.394(2)
C27 H33 0.9300
C28 C38 1.513(2)
C29 C30 1.524(2)
C29 C31 1.529(2)
C29 H23 0.9800
C30 H24A 0.9600
C30 H24B 0.9600
C30 H24C 0.9600
C31 H25A 0.9600
C31 H25B 0.9600
C31 H25C 0.9600
C32 C33 1.518(3)
C32 C34 1.525(3)
C32 H26 0.9800
C33 H28A 0.9600
C33 H28B 0.9600
C33 H28C 0.9600
C34 H27A 0.9600
C34 H27B 0.9600
C34 H27C 0.9600
C35 C37 1.508(3)
C35 C36 1.526(3)
C35 H38 0.9800
C36 H40A 0.9600
C36 H40B 0.9600
C36 H40C 0.9600
C37 H39A 0.9600
C37 H39B 0.9600
C37 H39C 0.9600
C38 C39 1.520(3)
C38 C40 1.526(2)
C38 H35 0.9800
C39 H37A 0.9600
C39 H37B 0.9600
C39 H37C 0.9600
C40 H36A 0.9600
C40 H36B 0.9600
C40 H36C 0.9600

loop_
_geom_torsion_atom_site_label_1
_geom_torsion_atom_site_label_2
_geom_torsion_atom_site_label_3
_geom_torsion_atom_site_label_4
_geom_torsion
C6 C1 C2 C3 -0.4(3)
C1 C2 C3 C4 0.9(3)
C2 C3 C4 C5 -0.5(3)
C3 C4 C5 C6 -0.2(2)
C3 C4 C5 C10 -178.88(16)
C2 C1 C6 C5 -0.4(2)
C2 C1 C6 C7 179.74(16)
C4 C5 C6 C1 0.7(2)
C10 C5 C6 C1 179.51(14)
C4 C5 C6 C7 -179.42(14)
C10 C5 C6 C7 -0.59(18)
C1 C6 C7 C8 -125.90(16)
C5 C6 C7 C8 54.20(16)
C1 C6 C7 C15 121.71(16)
C5 C6 C7 C15 -58.19(16)
C6 C7 C8 C11 126.67(17)
C15 C7 C8 C11 -121.62(17)
C6 C7 C8 C9 -53.35(17)
C15 C7 C8 C9 58.36(16)
C11 C8 C9 C14 -0.3(2)
C7 C8 C9 C14 179.71(14)
C11 C8 C9 C10 179.11(14)
C7 C8 C9 C10 -0.87(19)
C14 C9 C10 C5 -125.97(17)
C8 C9 C10 C5 54.65(17)
C14 C9 C10 C16 121.15(17)
C8 C9 C10 C16 -58.23(16)
C4 C5 C10 C9 125.09(17)
C6 C5 C10 C9 -53.65(16)
C4 C5 C10 C16 -123.46(16)
C6 C5 C10 C16 57.81(16)
C9 C8 C11 C12 0.0(3)
C7 C8 C11 C12 179.97(17)
C8 C11 C12 C13 0.3(3)
C11 C12 C13 C14 -0.3(3)
C12 C13 C14 C9 0.0(3)
C8 C9 C14 C13 0.3(3)
C10 C9 C14 C13 -179.02(17)
C8 C7 C15 N1 129.19(16)
C6 C7 C15 N1 -117.78(16)
C8 C7 C15 C16 -53.87(15)
C6 C7 C15 C16 59.16(15)
N1 C15 C16 N2 -6.7(2)
C7 C15 C16 N2 176.02(13)
N1 C15 C16 C10 173.33(13)
C7 C15 C16 C10 -3.94(16)
C9 C10 C16 N2 -120.57(17)
C5 C10 C16 N2 126.32(16)
C9 C10 C16 C15 59.38(15)
C5 C10 C16 C15 -53.72(15)
C22 C17 C18 C19 -3.9(2)
N1 C17 C18 C19 -176.48(13)
C22 C17 C18 C29 171.99(14)
N1 C17 C18 C29 -0.6(2)
C17 C18 C19 C20 1.5(2)
C29 C18 C19 C20 -174.37(16)
C18 C19 C20 C21 1.2(3)
C19 C20 C21 C22 -1.6(3)
C20 C21 C22 C17 -0.7(2)
C20 C21 C22 C32 177.73(16)
C18 C17 C22 C21 3.6(2)
N1 C17 C22 C21 176.36(13)
C18 C17 C22 C32 -174.93(13)
N1 C17 C22 C32 -2.1(2)
C28 C23 C24 C25 3.9(2)
N2 C23 C24 C25 176.62(14)
C28 C23 C24 C35 -176.00(15)
N2 C23 C24 C35 -3.3(2)
C23 C24 C25 C26 -1.3(3)
C35 C24 C25 C26 178.62(18)
C24 C25 C26 C27 -1.3(3)
C25 C26 C27 C28 1.3(3)
C26 C27 C28 C23 1.2(3)
C26 C27 C28 C38 -175.76(18)
C24 C23 C28 C27 -3.9(2)
N2 C23 C28 C27 -176.44(14)
C24 C23 C28 C38 173.12(14)
N2 C23 C28 C38 0.5(2)
C19 C18 C29 C30 -23.0(2)
C17 C18 C29 C30 161.25(15)
C19 C18 C29 C31 102.13(18)
C17 C18 C29 C31 -73.62(19)
C21 C22 C32 C33 100.36(19)
C17 C22 C32 C33 -81.23(19)
C21 C22 C32 C34 -24.2(2)
C17 C22 C32 C34 154.18(16)
C25 C24 C35 C37 90.4(2)
C23 C24 C35 C37 -89.8(2)
C25 C24 C35 C36 -35.4(2)
C23 C24 C35 C36 144.47(17)
C27 C28 C38 C39 -21.3(2)
C23 C28 C38 C39 161.92(17)
C27 C28 C38 C40 104.73(19)
C23 C28 C38 C40 -72.1(2)
C16 C15 N1 C17 -178.13(12)
C7 C15 N1 C17 -1.4(2)
C22 C17 N1 C15 112.63(15)
C18 C17 N1 C15 -74.46(18)
C15 C16 N2 C23 176.29(13)
C10 C16 N2 C23 -3.8(2)
C24 C23 N2 C16 111.11(16)
C28 C23 N2 C16 -75.94(19)
